data_4021688
loop_
_publ_author_name
'Andrej Virag'
'Anton Meden'
'Marijan Ko\<cevar'
'Slovenko Polanc'

_publ_contact_author_address
;Faculty of Chemistry and Chem. Tech.
 University of Ljubljana
 A\<sker\<ceva 5
 SI-1000
 Ljubljana
 Slovenia
;
_publ_contact_author_email tone.meden@fkkt.uni-lj.si
_publ_contact_author_fax '+386 1 2419 220'
_publ_contact_author_name 'Dr. Anton Meden'
_publ_contact_author_phone '+386 1 2419 102'
_publ_section_title
;
 Synthesis and Characterization of New Triazenide Salts
;
_journal_name_full 'Journal of Organic Chemistry'
_journal_page_first 4014
_journal_page_last 4017
_journal_paper_doi 10.1021/jo060178p
_journal_volume 71
_journal_year 2006
_chemical_formula_moiety 'C12 H6 Cl2 N5 O4, C6 H16 N'
_chemical_formula_sum 'C18 H22 Cl2 N6 O4'
_chemical_formula_weight 457.32
_chemical_name_systematic
;
N,N-Diethylethanaminium (1E)-1,3-bis(2-chloro-4-nitrophenyl)triazenide
;
_space_group_crystal_system triclinic
_space_group_IT_number 2
_space_group_name_Hall '-P 1'
_space_group_name_H-M_alt 'P -1'
_atom_sites_solution_hydrogens difmap
_atom_sites_solution_primary direct
_audit_creation_date 04-11-12
_audit_creation_method Xtal3.6
_cell_angle_alpha 80.9493(6)
_cell_angle_beta 78.1764(8)
_cell_angle_gamma 78.3594(8)
_cell_formula_units_Z 2
_cell_length_a 7.17480(10)
_cell_length_b 12.3220(2)
_cell_length_c 12.7561(3)
_cell_measurement_reflns_used 5564
_cell_measurement_temperature 295
_cell_measurement_theta_max 26.37
_cell_measurement_theta_min 2.55
_cell_volume 1073.17(3)
_computing_cell_refinement 'Denzo&Scalepack (Otwinowski & Minor, 1997)'
_computing_data_collection 'Collect Software (Enraf-Nonius, 1998)'
_computing_data_reduction 'Xtal DIFDAT SORTRF ADDREF, (Hall et al., 1999)'
_computing_molecular_graphics 'Xtal3.6 ORTEP'
_computing_publication_material 'Xtal3.6 BONDLA CIFIO'
_computing_structure_refinement 'Xtal3.6 CRYLSQ'
_computing_structure_solution 'SIR97 (Altomare et al., 1999)'
_diffrn_ambient_temperature 295
_diffrn_measured_fraction_theta_full 0.998
_diffrn_measurement_device_type 'Nonius Kappa CCD'
_diffrn_measurement_method 'phi & omega scans'
_diffrn_radiation_monochromator graphite
_diffrn_radiation_type 'Mo K\a'
_diffrn_radiation_wavelength .71073
_diffrn_reflns_av_R_equivalents .018
_diffrn_reflns_limit_h_max 9
_diffrn_reflns_limit_h_min -9
_diffrn_reflns_limit_k_max 15
_diffrn_reflns_limit_k_min -15
_diffrn_reflns_limit_l_max 16
_diffrn_reflns_limit_l_min -16
_diffrn_reflns_number 21722
_diffrn_reflns_theta_full 27.44
_diffrn_reflns_theta_max 27.44
_exptl_absorpt_coefficient_mu .34
_exptl_absorpt_correction_type none
_exptl_crystal_colour 'dark red'
_exptl_crystal_density_diffrn 1.415
_exptl_crystal_description block
_exptl_crystal_F_000 476
_exptl_crystal_preparation acetone
_exptl_crystal_size_max 0.20
_exptl_crystal_size_mid 0.20
_exptl_crystal_size_min 0.20
_refine_diff_density_max .507
_refine_diff_density_min -.481
_refine_ls_goodness_of_fit_ref 1.43
_refine_ls_hydrogen_treatment noref
_refine_ls_number_constraints 0
_refine_ls_number_parameters 271
_refine_ls_number_reflns 3678
_refine_ls_number_restraints 0
_refine_ls_R_factor_gt .046
_refine_ls_shift/su_max .001
_refine_ls_shift/su_mean .0007
_refine_ls_structure_factor_coef F
_refine_ls_weighting_details 'REGINA (Wang & Robertson, 1985)'
_refine_ls_weighting_scheme calc
_refine_ls_wR_factor_ref .041
_reflns_Friedel_coverage 0
_reflns_number_gt 3678
_reflns_number_total 4875
_reflns_threshold_expression 'F    >  2.00 sig(F   )'
_cod_data_source_file jo060178psi20060126_074238.cif
_cod_database_code 4021688

loop_
_space_group_symop_id
_space_group_symop_operation_xyz
1 x,y,z
2 -x,-y,-z

loop_
_atom_site_label
_atom_site_fract_x
_atom_site_fract_y
_atom_site_fract_z
_atom_site_U_iso_or_equiv
_atom_site_adp_type
_atom_site_occupancy
Cl1 .82722(10) .60173(4) .90779(4) .0671(4) Uani 1.00000
Cl2 .96182(10) .12633(3) .61598(4) .0650(4) Uani 1.00000
O1 .5824(3) 1.01912(13) .79194(16) .0827(15) Uani 1.00000
O2 .5226(4) 1.03748(13) .6318(2) .0894(17) Uani 1.00000
O3 .8498(3) .11386(16) .23131(14) .0782(15) Uani 1.00000
O4 .7357(3) .28071(17) .16671(12) .0767(14) Uani 1.00000
N1 .8069(2) .51484(11) .70860(10) .0392(9) Uani 1.00000
N2 .7893(2) .47818(10) .62254(10) .0363(9) Uani 1.00000
N3 .8414(2) .36964(10) .62377(10) .0379(9) Uani 1.00000
N4 .5789(3) .98085(14) .70965(17) .0626(14) Uani 1.00000
N5 .7954(3) .21401(16) .23935(13) .0537(13) Uani 1.00000
N6 1.0105(2) .26182(11) .82034(10) .0393(9) Uani 1.00000
C1 .7537(2) .63086(13) .70289(13) .0365(10) Uani 1.00000
C2 .7554(2) .68200(14) .79385(14) .0429(12) Uani 1.00000
C3 .7011(3) .79581(15) .79601(15) .0472(13) Uani 1.00000
C4 .6441(3) .86070(13) .70618(15) .0458(12) Uani 1.00000
C5 .6426(3) .81539(14) .61362(15) .0467(12) Uani 1.00000
C6 .6986(3) .70172(14) .61276(13) .0427(12) Uani 1.00000
C7 .8200(2) .33513(12) .52913(12) .0347(10) Uani 1.00000
C8 .7499(3) .40679(13) .44253(14) .0437(11) Uani 1.00000
C9 .7412(3) .36829(15) .34865(13) .0461(12) Uani 1.00000
C10 .7996(2) .25558(15) .33901(13) .0418(12) Uani 1.00000
C11 .8627(2) .18055(13) .42222(14) .0422(12) Uani 1.00000
C12 .8717(2) .22102(13) .51516(13) .0388(11) Uani 1.00000
C13 .8426(3) .30325(15) .90413(14) .0491(12) Uani 1.00000
C14 .6763(3) .2417(2) .9184(2) .0689(17) Uani 1.00000
C15 1.1640(3) .33317(13) .80360(14) .0463(12) Uani 1.00000
C16 1.3242(3) .30661(17) .71070(17) .0584(14) Uani 1.00000
C17 1.0879(3) .13906(14) .84224(14) .0476(12) Uani 1.00000
C18 1.1674(4) .10777(17) .94602(17) .0637(16) Uani 1.00000
H3 .71459 .82643 .86277 .05400 Uiso 1.00000
H5 .60648 .86410 .55168 .05400 Uiso 1.00000
H6 .69950 .67123 .54558 .04800 Uiso 1.00000
H8 .70094 .48141 .45705 .05000 Uiso 1.00000
H9 .68773 .41693 .28896 .05400 Uiso 1.00000
H11 .90104 .09928 .41872 .05100 Uiso 1.00000
H6n .97799 .27596 .75000 .04400 Uiso 1.00000
H13a .89522 .30339 .96922 .05600 Uiso 1.00000
H13b .81001 .37821 .88601 .05600 Uiso 1.00000
H14a .56737 .27179 .97954 .09400 Uiso 1.00000
H14b .72374 .15694 .93872 .09400 Uiso 1.00000
H14c .62304 .25385 .84671 .09400 Uiso 1.00000
H15a 1.20636 .32748 .87571 .05300 Uiso 1.00000
H15b 1.10443 .40288 .79590 .05300 Uiso 1.00000
H16a 1.42132 .36124 .70105 .08300 Uiso 1.00000
H16b 1.26697 .31511 .64066 .08300 Uiso 1.00000
H16c 1.39560 .22505 .72591 .08300 Uiso 1.00000
H17a 1.19723 .12152 .78494 .05700 Uiso 1.00000
H17b .97843 .10684 .84684 .05700 Uiso 1.00000
H18a 1.20273 .02136 .96103 .08800 Uiso 1.00000
H18b 1.06355 .13779 1.00942 .08800 Uiso 1.00000
H18c 1.29047 .14265 .93900 .08800 Uiso 1.00000

loop_
_atom_site_aniso_label
_atom_site_aniso_U_11
_atom_site_aniso_U_22
_atom_site_aniso_U_33
_atom_site_aniso_U_12
_atom_site_aniso_U_13
_atom_site_aniso_U_23
Cl1 .1068(4) .0504(3) .0492(3) .0030(2) -.0329(2) -.0182(2)
Cl2 .1094(4) .0340(2) .0571(3) .0024(2) -.0395(3) -.00955(18)
O1 .1172(15) .0450(7) .0844(11) .0001(8) -.0099(9) -.0321(8)
O2 .1243(16) .0404(7) .0996(13) .0118(8) -.0368(12) -.0088(8)
O3 .1021(13) .0748(11) .0684(9) -.0084(9) -.0185(8) -.0457(8)
O4 .1053(13) .0950(11) .0398(7) -.0314(10) -.0177(7) -.0141(8)
N1 .0488(7) .0328(6) .0373(7) -.0027(5) -.0096(5) -.0117(5)
N2 .0414(7) .0326(6) .0359(6) -.0031(5) -.0071(5) -.0114(5)
N3 .0474(7) .0319(6) .0360(6) -.0047(5) -.0093(5) -.0096(5)
N4 .0671(11) .0396(8) .0775(12) -.0019(7) -.0022(9) -.0200(9)
N5 .0592(9) .0702(11) .0388(8) -.0209(8) -.0069(7) -.0179(8)
N6 .0500(8) .0360(6) .0329(6) -.0043(5) -.0121(5) -.0053(5)
C1 .0346(8) .0350(7) .0405(8) -.0045(6) -.0040(6) -.0118(6)
C2 .0461(9) .0401(8) .0438(8) -.0017(7) -.0099(7) -.0141(7)
C3 .0497(9) .0430(9) .0517(9) -.0060(7) -.0040(7) -.0231(8)
C4 .0442(9) .0318(8) .0594(10) -.0020(6) -.0025(7) -.0142(7)
C5 .0469(9) .0390(8) .0515(9) -.0036(7) -.0072(7) -.0049(7)
C6 .0495(9) .0390(8) .0415(8) -.0070(7) -.0082(7) -.0117(6)
C7 .0365(8) .0353(7) .0332(7) -.0064(6) -.0041(6) -.0093(6)
C8 .0565(9) .0335(7) .0428(8) -.0053(6) -.0126(7) -.0086(6)
C9 .0556(10) .0492(9) .0359(8) -.0112(7) -.0126(7) -.0037(7)
C10 .0424(8) .0516(9) .0359(8) -.0146(7) -.0030(6) -.0161(7)
C11 .0484(9) .0380(7) .0428(8) -.0068(7) -.0072(7) -.0147(7)
C12 .0456(9) .0339(7) .0379(8) -.0048(6) -.0087(6) -.0080(6)
C13 .0572(11) .0478(8) .0400(8) -.0058(7) -.0057(7) -.0068(7)
C14 .0579(12) .0825(14) .0670(12) -.0152(10) -.0055(9) -.0151(10)
C15 .0549(10) .0366(7) .0486(9) -.0070(7) -.0128(7) -.0050(7)
C16 .0575(11) .0537(10) .0593(10) -.0094(8) -.0058(9) .0004(8)
C17 .0613(10) .0365(8) .0459(9) -.0075(7) -.0130(7) -.0047(7)
C18 .0799(14) .0532(10) .0546(11) -.0032(9) -.0238(10) .0082(8)

loop_
_geom_angle_atom_site_label_1
_geom_angle_atom_site_label_2
_geom_angle_atom_site_label_3
_geom_angle
N2 N1 C1 111.95(13)
N1 N2 N3 113.90(12)
N2 N3 C7 111.31(12)
O1 N4 O2 123.07(19)
O1 N4 C4 118.07(18)
O2 N4 C4 118.9(2)
O3 N5 O4 122.7(2)
O3 N5 C10 119.22(16)
O4 N5 C10 118.10(18)
C13 N6 C15 110.26(14)
C13 N6 C17 113.39(12)
C13 N6 H6n 112
C15 N6 C17 113.07(14)
C15 N6 H6n 100
C17 N6 H6n 108
N1 C1 C2 118.18(14)
N1 C1 C6 125.12(16)
C2 C1 C6 116.70(15)
Cl1 C2 C1 120.05(12)
Cl1 C2 C3 117.94(15)
C1 C2 C3 122.01(16)
C2 C3 C4 118.65(18)
C2 C3 H3 117
C4 C3 H3 124
N4 C4 C3 118.84(19)
N4 C4 C5 119.19(17)
C3 C4 C5 121.96(16)
C4 C5 C6 118.53(16)
C4 C5 H5 119
C6 C5 H5 122
C1 C6 C5 122.11(17)
C1 C6 H6 121
C5 C6 H6 117
N3 C7 C8 124.73(14)
N3 C7 C12 119.39(13)
C8 C7 C12 115.88(15)
C7 C8 C9 121.95(15)
C7 C8 H8 114
C9 C8 H8 123
C8 C9 C10 119.19(15)
C8 C9 H9 123
C10 C9 H9 118
N5 C10 C9 119.83(15)
N5 C10 C11 118.49(16)
C9 C10 C11 121.68(17)
C10 C11 C12 118.14(15)
C10 C11 H11 124
C12 C11 H11 118
Cl2 C12 C7 119.54(13)
Cl2 C12 C11 117.31(12)
C7 C12 C11 123.08(14)
N6 C13 C14 113.14(17)
N6 C13 H13a 106
N6 C13 H13b 107
C14 C13 H13a 116
C14 C13 H13b 114
H13a C13 H13b 100
C13 C14 H14a 109
C13 C14 H14b 109
C13 C14 H14c 109
H14a C14 H14b 109
H14a C14 H14c 109
H14b C14 H14c 109
N6 C15 C16 113.29(16)
N6 C15 H15a 107
N6 C15 H15b 106
C16 C15 H15a 115
C16 C15 H15b 112
H15a C15 H15b 102
C15 C16 H16a 109
C15 C16 H16b 109
C15 C16 H16c 109
H16a C16 H16b 109
H16a C16 H16c 109
H16b C16 H16c 109
N6 C17 C18 113.39(16)
N6 C17 H17a 107
N6 C17 H17b 103
C18 C17 H17a 106
C18 C17 H17b 110
H17a C17 H17b 118
C17 C18 H18a 109
C17 C18 H18b 109
C17 C18 H18c 109
H18a C18 H18b 109
H18a C18 H18c 109
H18b C18 H18c 109

loop_
_geom_bond_atom_site_label_1
_geom_bond_atom_site_label_2
_geom_bond_distance
Cl1 C2 1.7334(18)
Cl2 C12 1.7312(16)
O1 N4 1.223(3)
O2 N4 1.212(3)
O3 N5 1.231(3)
O4 N5 1.224(2)
N1 N2 1.289(2)
N1 C1 1.398(2)
N2 N3 1.3125(18)
N3 C7 1.388(2)
N4 C4 1.465(2)
N5 C10 1.451(3)
N6 C13 1.500(2)
N6 C15 1.505(3)
N6 C17 1.505(2)
N6 H6n .95
C1 C2 1.408(3)
C1 C6 1.404(2)
C2 C3 1.381(2)
C3 C4 1.375(3)
C3 H3 1.01
C4 C5 1.386(3)
C5 C6 1.378(2)
C5 H5 .96
C6 H6 .99
C7 C8 1.412(2)
C7 C12 1.410(2)
C8 C9 1.373(3)
C8 H8 .95
C9 C10 1.385(3)
C9 H9 .98
C10 C11 1.380(2)
C11 C12 1.374(3)
C11 H11 .99
C13 C14 1.504(4)
C13 H13a .98
C13 H13b .91
C14 H14a 1.04
C14 H14b 1.04
C14 H14c 1.04
C15 C16 1.498(3)
C15 H15a 1.01
C15 H15b .89
C16 H16a 1.04
C16 H16b 1.04
C16 H16c 1.04
C17 C18 1.512(3)
C17 H17a .97
C17 H17b .94
C18 H18a 1.04
C18 H18b 1.04
C18 H18c 1.04
